data_7129840
loop_
_publ_author_name
'Wei, Yongliang'
'Wang, Tongdao'

_publ_section_title
;
 From trihydroborates to bisborylenes: a route to dinuclear bisborylene
 complexes.
;
_journal_issue 29
_journal_name_full 'Chemical communications (Cambridge, England)'
_journal_page_first 4659
_journal_page_last 4662
_journal_paper_doi 10.1039/d2cc01078j
_journal_volume 58
_journal_year 2022
_chemical_formula_moiety 'C32 H44 B2 Ru2'
_chemical_formula_sum 'C32 H44 B2 Ru2'
_chemical_formula_weight 652.43
_space_group_crystal_system orthorhombic
_space_group_IT_number 56
_space_group_name_Hall '-P 2ab 2ac'
_space_group_name_H-M_alt 'P c c n'
_atom_sites_solution_hydrogens mixed
_atom_sites_solution_primary dual
_audit_creation_date 2022-01-17
_audit_creation_method
;
Olex2 1.2
(compiled 2018.05.29 svn.r3508 for OlexSys, GUI svn.r5506)
;
_audit_update_record
;
2022-02-07 deposited with the CCDC.	2022-03-15 downloaded from the CCDC.
;
_cell_angle_alpha 90
_cell_angle_beta 90
_cell_angle_gamma 90
_cell_formula_units_Z 4
_cell_length_a 9.8015(9)
_cell_length_b 17.1267(15)
_cell_length_c 17.3776(15)
_cell_measurement_reflns_used 9373
_cell_measurement_temperature 150
_cell_measurement_theta_max 31.227
_cell_measurement_theta_min 2.344
_cell_volume 2917.1(4)
_computing_cell_refinement 'SAINT V8.40A (Bruker, 2016)'
_computing_data_collection 'Bruker APEX2'
_computing_data_reduction 'SAINT V8.40A (Bruker, 2016)'
_computing_molecular_graphics 'Olex2 (Dolomanov et al., 2009)'
_computing_publication_material 'Olex2 (Dolomanov et al., 2009)'
_computing_structure_refinement 'ShelXL (Sheldrick, 2015)'
_computing_structure_solution 'ShelXT (Sheldrick, 2015)'
_diffrn_ambient_temperature 150
_diffrn_detector 'Bruker PHOTON 100 CMOS'
_diffrn_detector_type 'CCD area detector'
_diffrn_measured_fraction_theta_full 1.000
_diffrn_measured_fraction_theta_max 0.954
_diffrn_measurement_device 'three-circle diffractometer'
_diffrn_measurement_device_type 'Bruker D8 Venture'
_diffrn_measurement_method '\w and \f scans'
_diffrn_radiation_monochromator graphite
_diffrn_radiation_probe x-ray
_diffrn_radiation_type MoK\a
_diffrn_radiation_wavelength 0.71073
_diffrn_reflns_av_R_equivalents 0.0253
_diffrn_reflns_av_unetI/netI 0.0208
_diffrn_reflns_Laue_measured_fraction_full 1.000
_diffrn_reflns_Laue_measured_fraction_max 0.954
_diffrn_reflns_limit_h_max 14
_diffrn_reflns_limit_h_min -14
_diffrn_reflns_limit_k_max 11
_diffrn_reflns_limit_k_min -24
_diffrn_reflns_limit_l_max 24
_diffrn_reflns_limit_l_min -25
_diffrn_reflns_number 20694
_diffrn_reflns_point_group_measured_fraction_full 1.000
_diffrn_reflns_point_group_measured_fraction_max 0.954
_diffrn_reflns_theta_full 25.242
_diffrn_reflns_theta_max 31.284
_diffrn_reflns_theta_min 2.344
_diffrn_source 'sealed tube'
_diffrn_source_type 'Incoatec I\ms'
_exptl_absorpt_coefficient_mu 1.054
_exptl_absorpt_correction_T_max 0.7462
_exptl_absorpt_correction_T_min 0.6147
_exptl_absorpt_correction_type multi-scan
_exptl_absorpt_process_details
;
SADABS-2014/5 (Bruker,2014/5) was used for absorption correction.
wR2(int) was 0.0782 before and 0.0397 after correction.
The Ratio of minimum to maximum transmission is 0.8238.
The \l/2 correction factor is 0.00150.
;
_exptl_crystal_colour 'clear yellow'
_exptl_crystal_colour_lustre clear
_exptl_crystal_colour_primary yellow
_exptl_crystal_density_diffrn 1.486
_exptl_crystal_description block
_exptl_crystal_F_000 1336
_exptl_crystal_size_max 0.4
_exptl_crystal_size_mid 0.2
_exptl_crystal_size_min 0.1
_refine_diff_density_max 2.676
_refine_diff_density_min -0.927
_refine_diff_density_rms 0.105
_refine_ls_extinction_method none
_refine_ls_goodness_of_fit_ref 1.144
_refine_ls_hydrogen_treatment mixed
_refine_ls_matrix_type full
_refine_ls_number_parameters 176
_refine_ls_number_reflns 4550
_refine_ls_number_restraints 0
_refine_ls_restrained_S_all 1.144
_refine_ls_R_factor_all 0.0366
_refine_ls_R_factor_gt 0.0306
_refine_ls_shift/su_max 0.001
_refine_ls_shift/su_mean 0.000
_refine_ls_structure_factor_coef Fsqd
_refine_ls_weighting_details 'w=1/[\s^2^(Fo^2^)+(0.0233P)^2^+7.0792P] where P=(Fo^2^+2Fc^2^)/3'
_refine_ls_weighting_scheme calc
_refine_ls_wR_factor_gt 0.0753
_refine_ls_wR_factor_ref 0.0784
_reflns_Friedel_coverage 0.000
_reflns_number_gt 3952
_reflns_number_total 4550
_reflns_threshold_expression 'I > 2\s(I)'
_cod_data_source_file d2cc01078j2.cif
_cod_data_source_block 19may29j_0m
_cod_depositor_comments 'Adding full bibliography for 7129838--7129841.cif.'
_cod_database_code 7129840
_shelx_shelxl_version_number 2018/3
_shelx_space_group_comment
;
The symmetry employed for this shelxl refinement is uniquely defined
by the following loop, which should always be used as a source of
symmetry information in preference to the above space-group names.
They are only intended as comments.
;
_shelx_estimated_absorpt_t_max 0.902
_shelx_estimated_absorpt_t_min 0.678
_olex2_refinement_description
;
1. Fixed Uiso
 At 1.2 times of:
  All C(H) groups
 At 1.5 times of:
  All C(H,H,H) groups
2.a Aromatic/amide H refined with riding coordinates:
 C2(H2), C3(H3), C4(H4), C5(H5), C6(H6)
2.b Idealised Me refined as rotating group:
 C12(H12A,H12B,H12C), C13(H13A,H13B,H13C), C14(H14A,H14B,H14C), C15(H15A,H15B,
 H15C), C16(H16A,H16B,H16C)
;
_olex2_submission_special_instructions 'No special instructions were received'

loop_
_space_group_symop_operation_xyz
'x, y, z'
'-x+1/2, -y+1/2, z'
'x+1/2, -y, -z+1/2'
'-x, y+1/2, -z+1/2'
'-x, -y, -z'
'x-1/2, y-1/2, -z'
'-x-1/2, y, z-1/2'
'x, -y-1/2, z-1/2'

loop_
_atom_site_label
_atom_site_type_symbol
_atom_site_fract_x
_atom_site_fract_y
_atom_site_fract_z
_atom_site_U_iso_or_equiv
_atom_site_adp_type
_atom_site_occupancy
_atom_site_site_symmetry_order
_atom_site_calc_flag
_atom_site_refinement_flags_posn
_atom_site_refinement_flags_adp
_atom_site_refinement_flags_occupancy
_atom_site_disorder_assembly
_atom_site_disorder_group
B1 B 0.4439(3) 0.47376(14) 0.07561(14) 0.0132(4) Uani 1 1 d . . . . .
C1 C 0.3805(2) 0.44499(13) 0.15273(13) 0.0138(4) Uani 1 1 d . . . . .
C2 C 0.4376(2) 0.46582(14) 0.22412(13) 0.0166(4) Uani 1 1 d . . . . .
H2 H 0.515080 0.499086 0.225480 0.020 Uiso 1 1 calc R . . . .
C3 C 0.3823(3) 0.43848(15) 0.29276(14) 0.0203(5) Uani 1 1 d . . . . .
H3 H 0.423376 0.452439 0.340336 0.024 Uiso 1 1 calc R . . . .
C4 C 0.2673(3) 0.39081(15) 0.29222(14) 0.0220(5) Uani 1 1 d . . . . .
H4 H 0.229406 0.372412 0.339167 0.026 Uiso 1 1 calc R . . . .
C5 C 0.2085(3) 0.37047(16) 0.22247(15) 0.0230(5) Uani 1 1 d . . . . .
H5 H 0.129260 0.338536 0.221644 0.028 Uiso 1 1 calc R . . . .
C6 C 0.2649(3) 0.39657(14) 0.15378(14) 0.0185(4) Uani 1 1 d . . . . .
H6 H 0.224340 0.381315 0.106457 0.022 Uiso 1 1 calc R . . . .
C7 C 0.6659(2) 0.35285(14) 0.04671(13) 0.0147(4) Uani 1 1 d . . . . .
C8 C 0.5593(2) 0.30212(13) 0.02092(14) 0.0165(4) Uani 1 1 d . . . . .
C9 C 0.5601(2) 0.30120(13) -0.06143(14) 0.0174(4) Uani 1 1 d . . . . .
C10 C 0.6689(2) 0.35113(13) -0.08639(13) 0.0156(4) Uani 1 1 d . . . . .
C11 C 0.7331(2) 0.38344(13) -0.02002(13) 0.0145(4) Uani 1 1 d . . . . .
C12 C 0.7095(3) 0.36546(19) 0.12856(15) 0.0300(6) Uani 1 1 d . . . . .
H12A H 0.740868 0.419396 0.135010 0.045 Uiso 1 1 calc GR . . . .
H12B H 0.783960 0.329485 0.141173 0.045 Uiso 1 1 calc GR . . . .
H12C H 0.632094 0.355738 0.162950 0.045 Uiso 1 1 calc GR . . . .
C13 C 0.4697(3) 0.25315(17) 0.0710(2) 0.0346(7) Uani 1 1 d . . . . .
H13A H 0.460973 0.277768 0.121675 0.052 Uiso 1 1 calc GR . . . .
H13B H 0.510080 0.201136 0.076846 0.052 Uiso 1 1 calc GR . . . .
H13C H 0.379329 0.248425 0.047351 0.052 Uiso 1 1 calc GR . . . .
C14 C 0.4746(3) 0.24906(17) -0.1115(2) 0.0360(8) Uani 1 1 d . . . . .
H14A H 0.382106 0.245685 -0.090315 0.054 Uiso 1 1 calc GR . . . .
H14B H 0.515228 0.196812 -0.113185 0.054 Uiso 1 1 calc GR . . . .
H14C H 0.470631 0.270674 -0.163672 0.054 Uiso 1 1 calc GR . . . .
C15 C 0.7131(3) 0.36252(17) -0.16875(15) 0.0299(6) Uani 1 1 d . . . . .
H15A H 0.633065 0.360618 -0.202496 0.045 Uiso 1 1 calc GR . . . .
H15B H 0.776932 0.320992 -0.183231 0.045 Uiso 1 1 calc GR . . . .
H15C H 0.758079 0.413339 -0.174051 0.045 Uiso 1 1 calc GR . . . .
C16 C 0.8543(3) 0.43712(16) -0.01838(19) 0.0278(6) Uani 1 1 d . . . . .
H16A H 0.859216 0.466167 -0.066889 0.042 Uiso 1 1 calc GR . . . .
H16B H 0.937778 0.406363 -0.011723 0.042 Uiso 1 1 calc GR . . . .
H16C H 0.844942 0.473853 0.024536 0.042 Uiso 1 1 calc GR . . . .
H1A H 0.435(4) 0.458(2) -0.097(2) 0.039(10) Uiso 1 1 d . . . . .
H1B H 0.352(5) 0.420(3) -0.006(3) 0.060(13) Uiso 1 1 d . . . . .
Ru1 Ru 0.51159(2) 0.42240(2) -0.02339(2) 0.00957(6) Uani 1 1 d . . . . .

loop_
_atom_site_aniso_label
_atom_site_aniso_U_11
_atom_site_aniso_U_22
_atom_site_aniso_U_33
_atom_site_aniso_U_23
_atom_site_aniso_U_13
_atom_site_aniso_U_12
B1 0.0150(10) 0.0122(10) 0.0125(10) -0.0002(8) 0.0007(8) 0.0003(8)
C1 0.0175(10) 0.0111(9) 0.0129(9) 0.0001(7) 0.0028(8) 0.0021(8)
C2 0.0199(10) 0.0165(10) 0.0135(10) 0.0004(8) 0.0009(8) 0.0026(8)
C3 0.0254(12) 0.0227(12) 0.0130(10) 0.0014(9) 0.0016(9) 0.0069(9)
C4 0.0273(12) 0.0212(12) 0.0175(11) 0.0064(9) 0.0079(9) 0.0049(10)
C5 0.0239(12) 0.0214(12) 0.0238(12) 0.0032(10) 0.0093(10) -0.0020(10)
C6 0.0217(11) 0.0165(10) 0.0174(11) 0.0000(9) 0.0035(9) -0.0016(9)
C7 0.0150(9) 0.0157(10) 0.0133(9) -0.0005(8) -0.0018(8) 0.0049(8)
C8 0.0130(9) 0.0111(9) 0.0254(11) 0.0054(9) 0.0025(8) 0.0025(8)
C9 0.0176(10) 0.0101(9) 0.0245(12) -0.0027(8) -0.0057(9) 0.0040(8)
C10 0.0197(10) 0.0145(10) 0.0126(10) -0.0001(8) 0.0009(8) 0.0081(8)
C11 0.0111(9) 0.0126(9) 0.0199(10) -0.0003(8) 0.0007(8) 0.0026(7)
C12 0.0305(13) 0.0439(17) 0.0157(11) -0.0046(11) -0.0064(10) 0.0207(13)
C13 0.0219(12) 0.0193(12) 0.063(2) 0.0211(14) 0.0157(13) 0.0063(10)
C14 0.0299(14) 0.0161(11) 0.062(2) -0.0190(13) -0.0245(14) 0.0082(10)
C15 0.0450(17) 0.0303(14) 0.0143(11) 0.0038(10) 0.0097(11) 0.0219(13)
C16 0.0123(10) 0.0196(12) 0.0514(18) 0.0017(12) 0.0000(11) -0.0022(9)
Ru1 0.01043(8) 0.00815(8) 0.01014(8) -0.00013(6) -0.00016(5) 0.00034(5)

loop_
_atom_type_symbol
_atom_type_description
_atom_type_scat_dispersion_real
_atom_type_scat_dispersion_imag
_atom_type_scat_source
C C 0.0033 0.0016 'International Tables Vol C Tables 4.2.6.8 and 6.1.1.4'
H H 0.0000 0.0000 'International Tables Vol C Tables 4.2.6.8 and 6.1.1.4'
B B 0.0013 0.0007 'International Tables Vol C Tables 4.2.6.8 and 6.1.1.4'
Ru Ru -1.2594 0.8363 'International Tables Vol C Tables 4.2.6.8 and 6.1.1.4'

loop_
_geom_angle_atom_site_label_1
_geom_angle_atom_site_label_2
_geom_angle_atom_site_label_3
_geom_angle
_geom_angle_site_symmetry_1
_geom_angle_site_symmetry_3
_geom_angle_publ_flag
C1 B1 Ru1 135.89(17) . . ?
C1 B1 Ru1 137.97(17) . 5_665 ?
Ru1 B1 Ru1 86.07(10) . 5_665 ?
C2 C1 B1 121.3(2) . . ?
C6 C1 B1 121.3(2) . . ?
C6 C1 C2 117.3(2) . . ?
C1 C2 H2 119.5 . . ?
C3 C2 C1 121.1(2) . . ?
C3 C2 H2 119.5 . . ?
C2 C3 H3 119.8 . . ?
C2 C3 C4 120.5(2) . . ?
C4 C3 H3 119.8 . . ?
C3 C4 H4 120.3 . . ?
C5 C4 C3 119.3(2) . . ?
C5 C4 H4 120.3 . . ?
C4 C5 H5 119.8 . . ?
C4 C5 C6 120.3(2) . . ?
C6 C5 H5 119.8 . . ?
C1 C6 H6 119.3 . . ?
C5 C6 C1 121.5(2) . . ?
C5 C6 H6 119.3 . . ?
C8 C7 C11 107.7(2) . . ?
C8 C7 C12 126.3(2) . . ?
C8 C7 Ru1 70.43(12) . . ?
C11 C7 C12 125.7(2) . . ?
C11 C7 Ru1 71.42(12) . . ?
C12 C7 Ru1 128.34(17) . . ?
C7 C8 C13 126.0(2) . . ?
C7 C8 Ru1 72.72(13) . . ?
C9 C8 C7 108.4(2) . . ?
C9 C8 C13 125.4(2) . . ?
C9 C8 Ru1 70.66(13) . . ?
C13 C8 Ru1 126.27(16) . . ?
C8 C9 C10 107.4(2) . . ?
C8 C9 C14 125.7(2) . . ?
C8 C9 Ru1 72.07(13) . . ?
C10 C9 C14 126.4(3) . . ?
C10 C9 Ru1 72.12(13) . . ?
C14 C9 Ru1 127.32(17) . . ?
C9 C10 C15 125.3(2) . . ?
C9 C10 Ru1 70.54(13) . . ?
C11 C10 C9 108.4(2) . . ?
C11 C10 C15 126.2(2) . . ?
C11 C10 Ru1 72.46(12) . . ?
C15 C10 Ru1 126.05(16) . . ?
C7 C11 C16 124.9(2) . . ?
C7 C11 Ru1 71.88(12) . . ?
C10 C11 C7 108.0(2) . . ?
C10 C11 C16 127.0(2) . . ?
C10 C11 Ru1 70.79(12) . . ?
C16 C11 Ru1 125.18(16) . . ?
C7 C12 H12A 109.5 . . ?
C7 C12 H12B 109.5 . . ?
C7 C12 H12C 109.5 . . ?
H12A C12 H12B 109.5 . . ?
H12A C12 H12C 109.5 . . ?
H12B C12 H12C 109.5 . . ?
C8 C13 H13A 109.5 . . ?
C8 C13 H13B 109.5 . . ?
C8 C13 H13C 109.5 . . ?
H13A C13 H13B 109.5 . . ?
H13A C13 H13C 109.5 . . ?
H13B C13 H13C 109.5 . . ?
C9 C14 H14A 109.5 . . ?
C9 C14 H14B 109.5 . . ?
C9 C14 H14C 109.5 . . ?
H14A C14 H14B 109.5 . . ?
H14A C14 H14C 109.5 . . ?
H14B C14 H14C 109.5 . . ?
C10 C15 H15A 109.5 . . ?
C10 C15 H15B 109.5 . . ?
C10 C15 H15C 109.5 . . ?
H15A C15 H15B 109.5 . . ?
H15A C15 H15C 109.5 . . ?
H15B C15 H15C 109.5 . . ?
C11 C16 H16A 109.5 . . ?
C11 C16 H16B 109.5 . . ?
C11 C16 H16C 109.5 . . ?
H16A C16 H16B 109.5 . . ?
H16A C16 H16C 109.5 . . ?
H16B C16 H16C 109.5 . . ?
B1 Ru1 B1 93.93(10) . 5_665 ?
B1 Ru1 C7 89.46(9) . . ?
B1 Ru1 C7 123.40(9) 5_665 . ?
B1 Ru1 C8 100.01(10) . . ?
B1 Ru1 C8 154.81(9) 5_665 . ?
B1 Ru1 C9 129.27(10) 5_665 . ?
B1 Ru1 C9 136.03(10) . . ?
B1 Ru1 C10 149.96(9) . . ?
B1 Ru1 C10 96.30(9) 5_665 . ?
B1 Ru1 C11 93.61(9) 5_665 . ?
B1 Ru1 C11 114.53(9) . . ?
B1 Ru1 H1A 53.9(14) 5_665 . ?
B1 Ru1 H1A 110.7(13) . . ?
B1 Ru1 H1B 108.6(16) 5_665 . ?
B1 Ru1 H1B 62.0(16) . . ?
B1 Ru1 Ru1 46.98(7) . 5_665 ?
B1 Ru1 Ru1 46.95(7) 5_665 5_665 ?
C7 Ru1 H1A 159.5(13) . . ?
C7 Ru1 H1B 122.2(16) . . ?
C7 Ru1 Ru1 113.36(6) . 5_665 ?
C8 Ru1 C7 36.85(8) . . ?
C8 Ru1 C10 61.78(8) . . ?
C8 Ru1 C11 61.53(8) . . ?
C8 Ru1 H1A 136.2(13) . . ?
C8 Ru1 H1B 96.5(16) . . ?
C8 Ru1 Ru1 142.22(7) . 5_665 ?
C9 Ru1 C7 61.99(8) . . ?
C9 Ru1 C8 37.27(9) . . ?
C9 Ru1 C10 37.33(9) . . ?
C9 Ru1 C11 62.01(8) . . ?
C9 Ru1 H1A 102.8(13) . . ?
C9 Ru1 H1B 104.0(16) . . ?
C9 Ru1 Ru1 172.34(6) . 5_665 ?
C10 Ru1 C7 61.43(8) . . ?
C10 Ru1 C11 36.75(8) . . ?
C10 Ru1 H1A 98.1(13) . . ?
C10 Ru1 H1B 138.7(16) . . ?
C10 Ru1 Ru1 135.60(6) . 5_665 ?
C11 Ru1 C7 36.70(8) . . ?
C11 Ru1 H1A 125.4(14) . . ?
C11 Ru1 H1B 157.5(16) . . ?
C11 Ru1 Ru1 110.50(6) . 5_665 ?
H1A Ru1 H1B 73(2) . . ?
Ru1 Ru1 H1A 80.1(13) 5_665 . ?
Ru1 Ru1 H1B 83.7(16) 5_665 . ?

loop_
_geom_bond_atom_site_label_1
_geom_bond_atom_site_label_2
_geom_bond_distance
_geom_bond_site_symmetry_2
_geom_bond_publ_flag
B1 C1 1.557(3) . ?
B1 Ru1 2.043(2) . ?
B1 Ru1 2.044(2) 5_665 ?
C1 C2 1.407(3) . ?
C1 C6 1.404(3) . ?
C2 H2 0.9500 . ?
C2 C3 1.391(3) . ?
C3 H3 0.9500 . ?
C3 C4 1.392(4) . ?
C4 H4 0.9500 . ?
C4 C5 1.387(4) . ?
C5 H5 0.9500 . ?
C5 C6 1.389(3) . ?
C6 H6 0.9500 . ?
C7 C8 1.431(3) . ?
C7 C11 1.433(3) . ?
C7 C12 1.501(3) . ?
C7 Ru1 2.279(2) . ?
C8 C9 1.431(3) . ?
C8 C13 1.494(3) . ?
C8 Ru1 2.248(2) . ?
C9 C10 1.434(3) . ?
C9 C14 1.502(3) . ?
C9 Ru1 2.230(2) . ?
C10 C11 1.426(3) . ?
C10 C15 1.508(3) . ?
C10 Ru1 2.251(2) . ?
C11 C16 1.502(3) . ?
C11 Ru1 2.272(2) . ?
C12 H12A 0.9800 . ?
C12 H12B 0.9800 . ?
C12 H12C 0.9800 . ?
C13 H13A 0.9800 . ?
C13 H13B 0.9800 . ?
C13 H13C 0.9800 . ?
C14 H14A 0.9800 . ?
C14 H14B 0.9800 . ?
C14 H14C 0.9800 . ?
C15 H15A 0.9800 . ?
C15 H15B 0.9800 . ?
C15 H15C 0.9800 . ?
C16 H16A 0.9800 . ?
C16 H16B 0.9800 . ?
C16 H16C 0.9800 . ?
Ru1 H1A 1.61(4) . ?
Ru1 H1B 1.59(5) . ?
Ru1 Ru1 2.7887(4) 5_665 ?

loop_
_geom_torsion_atom_site_label_1
_geom_torsion_atom_site_label_2
_geom_torsion_atom_site_label_3
_geom_torsion_atom_site_label_4
_geom_torsion
_geom_torsion_site_symmetry_1
_geom_torsion_site_symmetry_2
_geom_torsion_site_symmetry_3
_geom_torsion_site_symmetry_4
_geom_torsion_publ_flag
B1 C1 C2 C3 -178.5(2) . . . . ?
B1 C1 C6 C5 179.7(2) . . . . ?
C1 C2 C3 C4 -1.2(4) . . . . ?
C2 C1 C6 C5 0.3(4) . . . . ?
C2 C3 C4 C5 0.3(4) . . . . ?
C3 C4 C5 C6 0.8(4) . . . . ?
C4 C5 C6 C1 -1.1(4) . . . . ?
C6 C1 C2 C3 0.9(3) . . . . ?
C7 C8 C9 C10 0.6(2) . . . . ?
C7 C8 C9 C14 173.2(2) . . . . ?
C7 C8 C9 Ru1 -63.33(16) . . . . ?
C8 C7 C11 C10 -0.5(2) . . . . ?
C8 C7 C11 C16 -177.8(2) . . . . ?
C8 C7 C11 Ru1 61.42(15) . . . . ?
C8 C9 C10 C11 -0.9(2) . . . . ?
C8 C9 C10 C15 175.2(2) . . . . ?
C8 C9 C10 Ru1 -63.88(15) . . . . ?
C9 C10 C11 C7 0.9(2) . . . . ?
C9 C10 C11 C16 178.1(2) . . . . ?
C9 C10 C11 Ru1 -61.76(15) . . . . ?
C11 C7 C8 C9 -0.1(2) . . . . ?
C11 C7 C8 C13 175.3(2) . . . . ?
C11 C7 C8 Ru1 -62.06(15) . . . . ?
C12 C7 C8 C9 -174.2(2) . . . . ?
C12 C7 C8 C13 1.1(4) . . . . ?
C12 C7 C8 Ru1 123.8(2) . . . . ?
C12 C7 C11 C10 173.7(2) . . . . ?
C12 C7 C11 C16 -3.6(4) . . . . ?
C12 C7 C11 Ru1 -124.4(2) . . . . ?
C13 C8 C9 C10 -174.8(2) . . . . ?
C13 C8 C9 C14 -2.2(4) . . . . ?
C13 C8 C9 Ru1 121.3(2) . . . . ?
C14 C9 C10 C11 -173.4(2) . . . . ?
C14 C9 C10 C15 2.7(4) . . . . ?
C14 C9 C10 Ru1 123.6(2) . . . . ?
C15 C10 C11 C7 -175.1(2) . . . . ?
C15 C10 C11 C16 2.1(4) . . . . ?
C15 C10 C11 Ru1 122.2(2) . . . . ?
Ru1 B1 C1 C2 126.0(2) . . . . ?
Ru1 B1 C1 C2 -58.3(3) 5_665 . . . ?
Ru1 B1 C1 C6 122.3(3) 5_665 . . . ?
Ru1 B1 C1 C6 -53.4(3) . . . . ?
Ru1 C7 C8 C9 62.01(15) . . . . ?
Ru1 C7 C8 C13 -122.7(2) . . . . ?
Ru1 C7 C11 C10 -61.92(15) . . . . ?
Ru1 C7 C11 C16 120.7(2) . . . . ?
Ru1 C8 C9 C10 63.91(15) . . . . ?
Ru1 C8 C9 C14 -123.5(2) . . . . ?
Ru1 C9 C10 C11 62.99(15) . . . . ?
Ru1 C9 C10 C15 -121.0(2) . . . . ?
Ru1 C10 C11 C7 62.62(15) . . . . ?
Ru1 C10 C11 C16 -120.1(2) . . . . ?
